data_2208150
loop_
_publ_author_name
'Li, Xin-Fa'
'Liu, Dong-Sheng'
'Xu, Ya-Ping'
'Huang, Chang-Cang'
'Xu, Jian-Fu'

_publ_section_title
;
 Tetraaquabis(2,4-dicarboxybenzoato)zinc(II) dihydrate
;
_journal_coeditor_code RZ6159
_journal_issue 2
_journal_name_full 'Acta Crystallographica Section E'
_journal_page_first m216
_journal_page_last m218
_journal_paper_doi 10.1107/S160053680504273X
_journal_volume 62
_journal_year 2006
_chemical_formula_iupac '[Zn (C9 H5 O6)2 (H2 O)4], 2H2 O'
_chemical_formula_moiety 'C18 H18 O16 Zn, 2H2 O'
_chemical_formula_sum 'C18 H22 O18 Zn'
_chemical_formula_weight 591.73
_chemical_name_systematic
;
Tetraaquabis(2,4-dicarboxybenzoato)zinc(II) dihydrate
;
_space_group_IT_number 14
_symmetry_cell_setting monoclinic
_symmetry_space_group_name_Hall '-P 2ybc'
_symmetry_space_group_name_H-M 'P 1 21/c 1'
_atom_sites_solution_hydrogens geom
_atom_sites_solution_primary direct
_atom_sites_solution_secondary difmap
_audit_creation_method SHELXL-97
_cell_angle_alpha 90.00
_cell_angle_beta 103.597(3)
_cell_angle_gamma 90.00
_cell_formula_units_Z 2
_cell_length_a 12.3211(7)
_cell_length_b 12.6398(9)
_cell_length_c 7.5043(5)
_cell_measurement_reflns_used 8978
_cell_measurement_temperature 293(2)
_cell_measurement_theta_max 27.46
_cell_measurement_theta_min 2.35
_cell_volume 1135.94(13)
_computing_cell_refinement RAPID-AUTO
_computing_data_collection 'RAPID-AUTO (Rigaku Corporation, 1998)'
_computing_data_reduction RAPID-AUTO
_computing_molecular_graphics 'SHELXTL/PC (Sheldrick, 1993)'
_computing_publication_material 'SHELXL97-2 (Sheldrick, 1997)'
_computing_structure_refinement 'SHELXL97 (Sheldrick, 1997)'
_computing_structure_solution 'SHELXS97 (Sheldrick, 1997)'
_diffrn_ambient_temperature 293(2)
_diffrn_measured_fraction_theta_full 0.999
_diffrn_measured_fraction_theta_max 0.999
_diffrn_measurement_device_type 'Rigaku R-AXIS RAPID'
_diffrn_measurement_method Oscillation
_diffrn_radiation_monochromator graphite
_diffrn_radiation_source 'fine-focus sealed tube'
_diffrn_radiation_type MoK\a
_diffrn_radiation_wavelength 0.71073
_diffrn_reflns_av_R_equivalents 0.0434
_diffrn_reflns_av_sigmaI/netI 0.0518
_diffrn_reflns_limit_h_max 15
_diffrn_reflns_limit_h_min -15
_diffrn_reflns_limit_k_max 16
_diffrn_reflns_limit_k_min -16
_diffrn_reflns_limit_l_max 9
_diffrn_reflns_limit_l_min -9
_diffrn_reflns_number 10257
_diffrn_reflns_theta_full 27.47
_diffrn_reflns_theta_max 27.47
_diffrn_reflns_theta_min 1.70
_diffrn_standards_interval_count 0
_diffrn_standards_interval_time 0
_diffrn_standards_number 0
_exptl_absorpt_coefficient_mu 1.174
_exptl_absorpt_correction_T_max 0.691
_exptl_absorpt_correction_T_min 0.556
_exptl_absorpt_correction_type multi-scan
_exptl_absorpt_process_details '(RAPID-AUTO; Rigaku Corporation, 1998)'
_exptl_crystal_colour colourless
_exptl_crystal_density_diffrn 1.730
_exptl_crystal_density_method 'not measured'
_exptl_crystal_description block
_exptl_crystal_F_000 608
_exptl_crystal_size_max 0.36
_exptl_crystal_size_mid 0.35
_exptl_crystal_size_min 0.31
_refine_diff_density_max 0.475
_refine_diff_density_min -0.693
_refine_ls_extinction_method none
_refine_ls_goodness_of_fit_ref 1.006
_refine_ls_hydrogen_treatment refall
_refine_ls_matrix_type full
_refine_ls_number_parameters 213
_refine_ls_number_reflns 2598
_refine_ls_number_restraints 3
_refine_ls_restrained_S_all 1.007
_refine_ls_R_factor_all 0.0580
_refine_ls_R_factor_gt 0.0333
_refine_ls_shift/su_max 0.000
_refine_ls_shift/su_mean 0.000
_refine_ls_structure_factor_coef Fsqd
_refine_ls_weighting_details 'calc w=1/[\s^2^(Fo^2^)+(0.0564P)^2^] where P=(Fo^2^+2Fc^2^)/3'
_refine_ls_weighting_scheme calc
_refine_ls_wR_factor_gt 0.0787
_refine_ls_wR_factor_ref 0.1020
_reflns_number_gt 1836
_reflns_number_total 2598
_reflns_threshold_expression I>2\s(I)
_cod_data_source_file rz6159.cif
_cod_data_source_block I
_cod_original_sg_symbol_H-M 'P 21/c'
_cod_database_code 2208150
_cod_database_fobs_code 2208150

loop_
_symmetry_equiv_pos_as_xyz
'x, y, z'
'-x, y+1/2, -z+1/2'
'-x, -y, -z'
'x, -y-1/2, z-1/2'

loop_
_atom_site_label
_atom_site_fract_x
_atom_site_fract_y
_atom_site_fract_z
_atom_site_U_iso_or_equiv
_atom_site_adp_type
_atom_site_calc_flag
_atom_site_refinement_flags
_atom_site_occupancy
_atom_site_type_symbol
Zn1 0.5000 0.5000 0.5000 0.02492(14) Uani d S 1 Zn
O1 0.36160(15) 0.45840(16) 0.6018(3) 0.0269(4) Uani d . 1 O
O8 0.59863(19) 0.54607(19) 0.7475(3) 0.0317(5) Uani d D 1 O
O3 0.37543(16) 0.29956(17) 0.9182(3) 0.0399(5) Uani d . 1 O
O7 0.54864(19) 0.34129(17) 0.5484(4) 0.0304(5) Uani d D 1 O
O4 0.23167(19) 0.19689(18) 0.9345(4) 0.0465(7) Uani d . 1 O
O5 -0.1336(2) 0.31884(18) 0.8656(4) 0.0516(7) Uani d . 1 O
O2 0.39377(17) 0.55511(19) 0.8551(3) 0.0424(6) Uani d . 1 O
O6 -0.18319(17) 0.48420(18) 0.7843(4) 0.0452(6) Uani d . 1 O
O9 -0.33792(19) 0.3080(2) 0.9034(3) 0.0345(5) Uani d D 1 O
H5B -0.028(3) 0.586(3) 0.696(4) 0.038(9) Uiso d . 1 H
H3 0.064(2) 0.289(2) 0.894(4) 0.023(7) Uiso d . 1 H
H6 0.154(2) 0.607(3) 0.676(4) 0.034(9) Uiso d . 1 H
H5A -0.195(4) 0.316(3) 0.876(6) 0.073(15) Uiso d . 1 H
H8A 0.659(3) 0.525(3) 0.776(6) 0.056(13) Uiso d . 1 H
H7A 0.494(3) 0.309(3) 0.510(6) 0.061(14) Uiso d D 1 H
H9A -0.348(3) 0.350(3) 0.970(5) 0.038(11) Uiso d . 1 H
H8B 0.577(3) 0.553(3) 0.835(4) 0.062(13) Uiso d D 1 H
H9B -0.354(3) 0.255(2) 0.938(5) 0.049(12) Uiso d D 1 H
H4 0.277(3) 0.154(3) 0.973(6) 0.059(13) Uiso d . 1 H
H7B 0.576(3) 0.331(3) 0.648(5) 0.051(13) Uiso d . 1 H
C1 0.2202(2) 0.4668(2) 0.7677(4) 0.0233(6) Uani d . 1 C
C2 0.1916(2) 0.3703(2) 0.8343(4) 0.0239(6) Uani d . 1 C
C3 0.0818(2) 0.3538(2) 0.8461(4) 0.0286(6) Uani d . 1 C
C4 0.0023(2) 0.4316(2) 0.7952(4) 0.0269(6) Uani d . 1 C
C5 0.0307(2) 0.5276(2) 0.7304(4) 0.0313(7) Uani d . 1 C
C6 0.1392(2) 0.5447(2) 0.7177(4) 0.0299(6) Uani d . 1 C
C7 0.3357(2) 0.4947(2) 0.7447(4) 0.0247(5) Uani d . 1 C
C8 0.2762(2) 0.2862(2) 0.8986(4) 0.0266(6) Uani d . 1 C
C9 -0.1144(2) 0.4148(2) 0.8128(4) 0.0316(7) Uani d . 1 C

loop_
_atom_site_aniso_label
_atom_site_aniso_U_11
_atom_site_aniso_U_22
_atom_site_aniso_U_33
_atom_site_aniso_U_12
_atom_site_aniso_U_13
_atom_site_aniso_U_23
Zn1 0.0200(2) 0.0271(2) 0.0281(2) -0.00264(19) 0.00651(17) -0.0021(2)
O1 0.0229(10) 0.0316(10) 0.0292(10) -0.0050(8) 0.0122(8) -0.0068(8)
O8 0.0236(11) 0.0455(13) 0.0264(11) -0.0006(10) 0.0063(9) -0.0056(10)
O3 0.0219(10) 0.0339(11) 0.0638(16) 0.0064(8) 0.0097(10) 0.0114(11)
O7 0.0246(11) 0.0299(11) 0.0358(13) 0.0009(9) 0.0051(10) -0.0049(10)
O4 0.0309(12) 0.0290(12) 0.0827(19) 0.0077(10) 0.0194(12) 0.0193(13)
O5 0.0311(13) 0.0346(13) 0.098(2) -0.0020(10) 0.0325(14) 0.0049(13)
O2 0.0291(11) 0.0584(14) 0.0441(13) -0.0159(11) 0.0176(10) -0.0256(12)
O6 0.0211(10) 0.0484(15) 0.0681(16) 0.0099(10) 0.0144(11) 0.0142(12)
O9 0.0351(12) 0.0299(12) 0.0433(14) -0.0061(10) 0.0189(10) -0.0010(11)
C1 0.0204(13) 0.0276(13) 0.0229(13) -0.0016(10) 0.0074(11) -0.0028(10)
C2 0.0194(13) 0.0255(13) 0.0284(14) 0.0038(10) 0.0091(11) -0.0001(11)
C3 0.0229(14) 0.0269(14) 0.0384(16) 0.0000(11) 0.0117(12) 0.0035(13)
C4 0.0181(12) 0.0316(15) 0.0324(15) 0.0022(11) 0.0087(11) 0.0003(12)
C5 0.0238(14) 0.0297(16) 0.0410(17) 0.0076(11) 0.0087(13) 0.0044(12)
C6 0.0264(15) 0.0259(14) 0.0400(17) 0.0017(12) 0.0128(13) 0.0075(14)
C7 0.0193(12) 0.0268(13) 0.0293(13) 0.0005(12) 0.0086(11) 0.0008(13)
C8 0.0258(14) 0.0246(13) 0.0318(15) 0.0029(11) 0.0115(12) 0.0013(11)
C9 0.0200(13) 0.0398(18) 0.0355(16) 0.0002(12) 0.0078(12) 0.0002(13)

loop_
_atom_type_symbol
_atom_type_description
_atom_type_scat_dispersion_real
_atom_type_scat_dispersion_imag
_atom_type_scat_source
C C 0.0033 0.0016 'International Tables Vol C Tables 4.2.6.8 and 6.1.1.4'
H H 0.0000 0.0000 'International Tables Vol C Tables 4.2.6.8 and 6.1.1.4'
O O 0.0106 0.0060 'International Tables Vol C Tables 4.2.6.8 and 6.1.1.4'
Zn Zn 0.2839 1.4301 'International Tables Vol C Tables 4.2.6.8 and 6.1.1.4'

loop_
_geom_angle_atom_site_label_1
_geom_angle_atom_site_label_2
_geom_angle_atom_site_label_3
_geom_angle_site_symmetry_1
_geom_angle_site_symmetry_3
_geom_angle
O8 Zn1 O8 3_666 . 180.0000(10)
O8 Zn1 O1 3_666 . 84.20(8)
O8 Zn1 O1 . . 95.80(8)
O8 Zn1 O1 3_666 3_666 95.80(8)
O8 Zn1 O1 . 3_666 84.20(8)
O1 Zn1 O1 . 3_666 180.0
O8 Zn1 O7 3_666 . 88.26(10)
O8 Zn1 O7 . . 91.74(10)
O1 Zn1 O7 . . 85.45(8)
O1 Zn1 O7 3_666 . 94.55(8)
O8 Zn1 O7 3_666 3_666 91.74(10)
O8 Zn1 O7 . 3_666 88.26(10)
O1 Zn1 O7 . 3_666 94.55(8)
O1 Zn1 O7 3_666 3_666 85.45(8)
O7 Zn1 O7 . 3_666 180.0000(10)
C7 O1 Zn1 . . 127.13(17)
Zn1 O8 H8A . . 119(3)
Zn1 O8 H8B . . 124(3)
H8A O8 H8B . . 108(4)
Zn1 O7 H7A . . 104(3)
Zn1 O7 H7B . . 112(3)
H7A O7 H7B . . 115(4)
C8 O4 H4 . . 112(3)
C9 O5 H5A . . 109(3)
H9A O9 H9B . . 107(4)
C6 C1 C2 . . 119.4(3)
C6 C1 C7 . . 116.1(2)
C2 C1 C7 . . 124.5(2)
C3 C2 C1 . . 119.0(2)
C3 C2 C8 . . 119.3(2)
C1 C2 C8 . . 121.7(2)
C4 C3 C2 . . 120.9(3)
C4 C3 H3 . . 120.9(17)
C2 C3 H3 . . 118.2(17)
C3 C4 C5 . . 120.2(2)
C3 C4 C9 . . 120.8(3)
C5 C4 C9 . . 119.0(2)
C6 C5 C4 . . 119.4(3)
C6 C5 H5B . . 120.4(18)
C4 C5 H5B . . 120.2(18)
C5 C6 C1 . . 121.1(3)
C5 C6 H6 . . 116(2)
C1 C6 H6 . . 123(2)
O2 C7 O1 . . 124.8(2)
O2 C7 C1 . . 118.9(2)
O1 C7 C1 . . 116.1(2)
O3 C8 O4 . . 123.8(3)
O3 C8 C2 . . 123.4(2)
O4 C8 C2 . . 112.8(2)
O6 C9 O5 . . 123.9(3)
O6 C9 C4 . . 122.3(3)
O5 C9 C4 . . 113.8(2)

loop_
_geom_bond_atom_site_label_1
_geom_bond_atom_site_label_2
_geom_bond_site_symmetry_2
_geom_bond_distance
_geom_bond_publ_flag
Zn1 O8 3_666 2.050(2) y
Zn1 O8 . 2.050(2) y
Zn1 O1 . 2.0927(17) y
Zn1 O1 3_666 2.0927(17) y
Zn1 O7 . 2.101(2) y
Zn1 O7 3_666 2.101(2) y
O1 C7 . 1.274(3) y
O8 H8A . 0.77(4) ?
O8 H8B . 0.77(3) ?
O3 C8 . 1.209(3) y
O7 H7A . 0.78(3) ?
O7 H7B . 0.75(4) ?
O4 C8 . 1.310(3) y
O4 H4 . 0.79(4) ?
O5 C9 . 1.314(4) y
O5 H5A . 0.78(4) ?
O2 C7 . 1.226(3) y
O6 C9 . 1.204(3) y
O9 H9A . 0.76(4) ?
O9 H9B . 0.76(2) ?
C1 C6 . 1.388(4) ?
C1 C2 . 1.395(4) ?
C1 C7 . 1.515(3) ?
C2 C3 . 1.392(4) ?
C2 C8 . 1.488(4) ?
C3 C4 . 1.377(4) ?
C3 H3 . 0.93(3) ?
C4 C5 . 1.382(4) ?
C4 C9 . 1.490(4) ?
C5 C6 . 1.381(4) ?
C5 H5B . 1.02(3) ?
C6 H6 . 0.88(3) ?

loop_
_geom_hbond_atom_site_label_D
_geom_hbond_atom_site_label_H
_geom_hbond_atom_site_label_A
_geom_hbond_site_symmetry_A
_geom_hbond_distance_DH
_geom_hbond_distance_HA
_geom_hbond_distance_DA
_geom_hbond_angle_DHA
O5 H5A O9 . 0.78(4) 1.83(4) 2.603(3) 179(5)
O8 H8A O6 1_655 0.77(4) 2.00(4) 2.751(3) 165(4)
O7 H7A O3 4_565 0.78(3) 2.01(3) 2.775(3) 168(4)
O9 H9A O2 3_567 0.76(4) 1.96(4) 2.709(3) 171(4)
O9 H9B O7 4_466 0.76(2) 2.02(3) 2.722(3) 154(4)
O4 H4 O1 4_566 0.79(4) 1.88(4) 2.654(3) 166(4)
O7 H7B O9 1_655 0.75(4) 1.99(4) 2.735(4) 174(4)
